data_7055868
loop_
_publ_author_name
'Andrusenko, Elena V.'
'Kabin, Evgeniy V.'
'Novikov, Alexander S.'
'Bokach, Nadezhda A.'
'Starova, Galina L.'
'Kukushkin, Vadim Yu.'

_publ_section_title
;
 Metal-mediated generation of triazapentadienate-terminated di- and
 trinuclear \m2-pyrazolate NiII species and control of their nuclearity
;
_journal_issue 1
_journal_name_full 'New J. Chem.'
_journal_page_first 316
_journal_paper_doi 10.1039/C6NJ02962K
_journal_volume 41
_journal_year 2017
_chemical_formula_moiety 'C8 H16 N6 Ni O4'
_chemical_formula_sum 'C8 H16 N6 Ni O4'
_chemical_formula_weight 318.98
_chemical_name_systematic
;
 ? 
;
_space_group_crystal_system monoclinic
_space_group_IT_number 14
_space_group_name_Hall '-P 2yn'
_space_group_name_H-M_alt 'P 1 21/n 1'
_symmetry_space_group_name_Hall '-P 2yn'
_symmetry_space_group_name_H-M 'P 1 21/n 1'
_atom_sites_solution_hydrogens geom
_atom_sites_solution_primary iterative
_atom_sites_solution_secondary difmap
_audit_creation_date 2015-12-16
_audit_creation_method
;
  Olex2 1.2-ac2
  (compiled 2012.03.27 svn.r2268, GUI svn.r4156)
;
_audit_update_record
;
2016-07-11 deposited with the CCDC.
2016-11-15 downloaded from the CCDC.
;
_cell_angle_alpha 90.00
_cell_angle_beta 98.159(4)
_cell_angle_gamma 90.00
_cell_formula_units_Z 2
_cell_length_a 9.8999(5)
_cell_length_b 5.7496(3)
_cell_length_c 11.1292(5)
_cell_measurement_reflns_used 1446
_cell_measurement_temperature 100(2)
_cell_measurement_theta_max 75.6140
_cell_measurement_theta_min 6.4640
_cell_volume 627.07(5)
_computing_cell_refinement
;
CrysAlisPro, Agilent Technologies,
Version 1.171.36.32 (release 02-08-2013 CrysAlis171 .NET)
(compiled Aug  2 2013,16:46:58)
;
_computing_data_collection
;
CrysAlisPro, Agilent Technologies,
Version 1.171.36.32 (release 02-08-2013 CrysAlis171 .NET)
(compiled Aug  2 2013,16:46:58)
;
_computing_data_reduction
;
CrysAlisPro, Agilent Technologies,
Version 1.171.36.32 (release 02-08-2013 CrysAlis171 .NET)
(compiled Aug  2 2013,16:46:58)
;
_computing_molecular_graphics
;
O. V. Dolomanov, L. J. Bourhis, R. J. Gildea, J. A. K. Howard and H. Puschmann,
OLEX2: a complete structure solution, refinement and analysis program.
J. Appl. Cryst. (2009). 42, 339-341.
;
_computing_publication_material
;
O. V. Dolomanov, L. J. Bourhis, R. J. Gildea, J. A. K. Howard and H. Puschmann,
OLEX2: a complete structure solution, refinement and analysis program.
J. Appl. Cryst. (2009). 42, 339-341.
;
_computing_structure_refinement
;
SHELXL, G.M. Sheldrick, Acta Cryst.
(2008). A64, 112-122
;
_computing_structure_solution 'J. Appl. Cryst. (2007) 40, 786-790'
_diffrn_ambient_temperature 100(2)
_diffrn_detector_area_resol_mean 10.3829
_diffrn_measured_fraction_theta_full 0.9640
_diffrn_measured_fraction_theta_max 0.9640
_diffrn_measurement_details
;
#__ type_ start__ end____ width___ exp.time_
  1 omega  -46.00  -17.00   1.0000    1.0000
omega____ theta____ kappa____ phi______ frames
    -      -40.1287   38.0000    0.0000 29

#__ type_ start__ end____ width___ exp.time_
  2 omega  -48.00  -21.00   1.0000    1.0000
omega____ theta____ kappa____ phi______ frames
    -      -40.1287  -38.0000  120.0000 27

#__ type_ start__ end____ width___ exp.time_
  3 omega    3.00   33.00   1.0000    1.0000
omega____ theta____ kappa____ phi______ frames
    -      -40.1287   38.0000    0.0000 30

#__ type_ start__ end____ width___ exp.time_
  4 omega -109.00  -81.00   1.0000    1.0000
omega____ theta____ kappa____ phi______ frames
    -      -40.1287  -38.0000  120.0000 28

#__ type_ start__ end____ width___ exp.time_
  5 omega   83.00  119.00   1.0000    1.0000
omega____ theta____ kappa____ phi______ frames
    -       40.1287   77.0000 -120.0000 36

#__ type_ start__ end____ width___ exp.time_
  6 omega   14.00   80.00   1.0000    1.0000
omega____ theta____ kappa____ phi______ frames
    -       40.1287   77.0000 -120.0000 66

#__ type_ start__ end____ width___ exp.time_
  7 omega   65.00  128.00   1.0000    1.0000
omega____ theta____ kappa____ phi______ frames
    -       40.1287  178.0000 -180.0000 63

#__ type_ start__ end____ width___ exp.time_
  8 omega   36.00   90.00   1.0000    1.0000
omega____ theta____ kappa____ phi______ frames
    -      113.0000  -30.0000    0.0000 54

#__ type_ start__ end____ width___ exp.time_
  9 omega   36.00   66.00   1.0000    1.0000
omega____ theta____ kappa____ phi______ frames
    -      113.0000  -30.0000 -180.0000 30

#__ type_ start__ end____ width___ exp.time_
 10 omega   35.00   91.00   1.0000    1.0000
omega____ theta____ kappa____ phi______ frames
    -      113.0000 -112.0000  -30.0000 56

#__ type_ start__ end____ width___ exp.time_
 11 omega   47.00   90.00   1.0000    1.0000
omega____ theta____ kappa____ phi______ frames
    -      113.0000  -45.0000   60.0000 43

#__ type_ start__ end____ width___ exp.time_
 12 omega   87.00  112.00   1.0000    1.0000
omega____ theta____ kappa____ phi______ frames
    -      113.0000 -112.0000 -180.0000 25

#__ type_ start__ end____ width___ exp.time_
 13 omega   37.00   64.00   1.0000    1.0000
omega____ theta____ kappa____ phi______ frames
    -      113.0000  -95.0000 -150.0000 27

#__ type_ start__ end____ width___ exp.time_
 14 omega   48.00  109.00   1.0000    1.0000
omega____ theta____ kappa____ phi______ frames
    -      113.0000  -95.0000   60.0000 61

#__ type_ start__ end____ width___ exp.time_
 15 omega   70.00   97.00   1.0000    1.0000
omega____ theta____ kappa____ phi______ frames
    -      113.0000  -95.0000 -180.0000 27

#__ type_ start__ end____ width___ exp.time_
 16 omega   36.00   61.00   1.0000    1.0000
omega____ theta____ kappa____ phi______ frames
    -      113.0000  -30.0000 -150.0000 25

#__ type_ start__ end____ width___ exp.time_
 17 omega   90.00  131.00   1.0000    1.0000
omega____ theta____ kappa____ phi______ frames
    -      113.0000   45.0000   30.0000 41

#__ type_ start__ end____ width___ exp.time_
 18 omega   58.00  105.00   1.0000    1.0000
omega____ theta____ kappa____ phi______ frames
    -      113.0000  -95.0000    0.0000 47

#__ type_ start__ end____ width___ exp.time_
 19 omega   49.00   98.00   1.0000    1.0000
omega____ theta____ kappa____ phi______ frames
    -      113.0000  -45.0000  -90.0000 49

#__ type_ start__ end____ width___ exp.time_
 20 omega   61.00  111.00   1.0000    1.0000
omega____ theta____ kappa____ phi______ frames
    -      113.0000    0.0000  -60.0000 50
;
_diffrn_measurement_device_type 'SuperNova, Dual, Cu at zero, Atlas'
_diffrn_measurement_method '\w scans'
_diffrn_orient_matrix_UB_11 -0.0308506000
_diffrn_orient_matrix_UB_12 0.2624070000
_diffrn_orient_matrix_UB_13 -0.0120635000
_diffrn_orient_matrix_UB_21 0.1260613000
_diffrn_orient_matrix_UB_22 0.0522610000
_diffrn_orient_matrix_UB_23 0.0940404000
_diffrn_orient_matrix_UB_31 0.0888374000
_diffrn_orient_matrix_UB_32 0.0167765000
_diffrn_orient_matrix_UB_33 -0.1026000000
_diffrn_radiation_monochromator mirror
_diffrn_radiation_type 'Cu K\a'
_diffrn_radiation_wavelength 1.5418
_diffrn_reflns_av_R_equivalents 0.0212
_diffrn_reflns_av_unetI/netI 0.0232
_diffrn_reflns_limit_h_max 12
_diffrn_reflns_limit_h_min -8
_diffrn_reflns_limit_k_max 7
_diffrn_reflns_limit_k_min -7
_diffrn_reflns_limit_l_max 9
_diffrn_reflns_limit_l_min -13
_diffrn_reflns_number 2615
_diffrn_reflns_theta_full 75.87
_diffrn_reflns_theta_max 75.87
_diffrn_reflns_theta_min 6.46
_diffrn_source 'SuperNova (Cu) X-ray Source'
_exptl_absorpt_coefficient_mu 2.470
_exptl_absorpt_correction_T_max 1.00000
_exptl_absorpt_correction_T_min 0.63693
_exptl_absorpt_correction_type multi-scan
_exptl_absorpt_process_details
;
CrysAlisPro, Agilent Technologies,
Version 1.171.36.32 (release 02-08-2013 CrysAlis171 .NET)
(compiled Aug  2 2013,16:46:58)
Empirical absorption correction using spherical harmonics,
 implemented in SCALE3 ABSPACK scaling algorithm.
;
_exptl_crystal_colour red
_exptl_crystal_density_diffrn 1.689
_exptl_crystal_density_method 'not measured'
_exptl_crystal_description prizm
_exptl_crystal_F_000 332
_exptl_crystal_size_max 0.26
_exptl_crystal_size_mid 0.18
_exptl_crystal_size_min 0.10
_refine_diff_density_max 0.317
_refine_diff_density_min -0.412
_refine_diff_density_rms 0.065
_refine_ls_extinction_method none
_refine_ls_goodness_of_fit_ref 1.142
_refine_ls_hydrogen_treatment mixed
_refine_ls_matrix_type full
_refine_ls_number_parameters 98
_refine_ls_number_reflns 1263
_refine_ls_number_restraints 0
_refine_ls_restrained_S_all 1.142
_refine_ls_R_factor_all 0.0360
_refine_ls_R_factor_gt 0.0324
_refine_ls_shift/su_max 0.000
_refine_ls_shift/su_mean 0.000
_refine_ls_structure_factor_coef Fsqd
_refine_ls_weighting_details 'calc w=1/[\s^2^(Fo^2^)+(0.0608P)^2^+0.1536P] where P=(Fo^2^+2Fc^2^)/3'
_refine_ls_weighting_scheme calc
_refine_ls_wR_factor_gt 0.0962
_refine_ls_wR_factor_ref 0.0991
_reflns_number_gt 1140
_reflns_number_total 1263
_reflns_threshold_expression >2sigma(I)
_cod_data_source_file c6nj02962k2.cif
_cod_data_source_block eva312
_cod_depositor_comments 'Adding full bibliography for 7055865--7055869.cif.'
_cod_original_cell_volume 627.06(5)
_cod_database_code 7055868
_chemical_oxdiff_formula 'ni i N4 C10 H15'
_reflns_odcompleteness_completeness 90.86
_reflns_odcompleteness_iscentric 1
_reflns_odcompleteness_theta 80.95

loop_
_space_group_symop_id
_space_group_symop_operation_xyz
1 'x, y, z'
2 '-x+1/2, y+1/2, -z+1/2'
3 '-x, -y, -z'
4 'x-1/2, -y-1/2, z-1/2'

loop_
_atom_site_label
_atom_site_type_symbol
_atom_site_fract_x
_atom_site_fract_y
_atom_site_fract_z
_atom_site_U_iso_or_equiv
_atom_site_adp_type
_atom_site_occupancy
_atom_site_symmetry_multiplicity
_atom_site_calc_flag
_atom_site_refinement_flags
Ni1 Ni 0.5000 0.0000 0.5000 0.01776(19) Uani 1 2 d S
O1 O 0.80828(14) 0.4465(2) 0.46220(12) 0.0214(3) Uani 1 1 d .
O2 O 0.39008(14) 0.4655(2) 0.22828(12) 0.0225(3) Uani 1 1 d .
N2 N 0.65641(17) 0.1841(3) 0.51121(15) 0.0203(4) Uani 1 1 d .
N3 N 0.42119(17) 0.1767(3) 0.36773(15) 0.0209(4) Uani 1 1 d .
C1 C 0.8412(2) 0.6258(4) 0.38047(18) 0.0248(4) Uani 1 1 d .
H1A H 0.8289 0.5668 0.2990 0.037 Uiso 1 1 calc R
H1B H 0.9343 0.6732 0.4029 0.037 Uiso 1 1 calc R
H1C H 0.7821 0.7570 0.3852 0.037 Uiso 1 1 calc R
N1 N 0.59672(16) 0.4502(3) 0.34889(14) 0.0185(3) Uani 1 1 d .
C3 C 0.68051(19) 0.3551(3) 0.44050(16) 0.0184(4) Uani 1 1 d .
C4 C 0.4457(2) 0.6669(4) 0.17569(19) 0.0279(5) Uani 1 1 d .
H4A H 0.3769 0.7363 0.1172 0.042 Uiso 1 1 calc R
H4B H 0.5218 0.6209 0.1364 0.042 Uiso 1 1 calc R
H4C H 0.4756 0.7776 0.2384 0.042 Uiso 1 1 calc R
C2 C 0.47299(19) 0.3583(3) 0.32052(16) 0.0183(4) Uani 1 1 d .
H2 H 0.722(2) 0.164(4) 0.557(2) 0.021(6) Uiso 1 1 d .
H3 H 0.349(3) 0.153(5) 0.330(2) 0.033(7) Uiso 1 1 d .

loop_
_atom_site_aniso_label
_atom_site_aniso_U_11
_atom_site_aniso_U_22
_atom_site_aniso_U_33
_atom_site_aniso_U_23
_atom_site_aniso_U_13
_atom_site_aniso_U_12
Ni1 0.0125(3) 0.0215(3) 0.0178(3) 0.00310(15) -0.00263(19) -0.00182(16)
O1 0.0158(7) 0.0243(7) 0.0227(7) 0.0027(5) -0.0024(5) -0.0043(5)
O2 0.0172(7) 0.0269(7) 0.0212(7) 0.0059(5) -0.0046(6) -0.0020(5)
N2 0.0140(8) 0.0262(8) 0.0184(8) 0.0033(6) -0.0056(6) -0.0007(6)
N3 0.0123(8) 0.0264(8) 0.0222(8) 0.0033(6) -0.0035(7) -0.0029(6)
C1 0.0211(10) 0.0262(10) 0.0263(10) 0.0048(8) 0.0004(8) -0.0059(8)
N1 0.0147(8) 0.0219(8) 0.0179(8) -0.0002(6) -0.0014(6) -0.0002(6)
C3 0.0164(9) 0.0200(8) 0.0186(8) -0.0034(6) 0.0009(7) -0.0006(7)
C4 0.0252(10) 0.0268(10) 0.0298(11) 0.0100(8) -0.0023(8) -0.0023(8)
C2 0.0172(9) 0.0214(9) 0.0158(8) -0.0001(6) 0.0002(7) 0.0017(7)

loop_
_atom_type_symbol
_atom_type_description
_atom_type_scat_dispersion_real
_atom_type_scat_dispersion_imag
_atom_type_scat_source
C C 0.0181 0.0091 'International Tables Vol C Tables 4.2.6.8 and 6.1.1.4'
H H 0.0000 0.0000 'International Tables Vol C Tables 4.2.6.8 and 6.1.1.4'
N N 0.0311 0.0180 'International Tables Vol C Tables 4.2.6.8 and 6.1.1.4'
Ni Ni -3.0029 0.5091 'International Tables Vol C Tables 4.2.6.8 and 6.1.1.4'
O O 0.0492 0.0322 'International Tables Vol C Tables 4.2.6.8 and 6.1.1.4'

loop_
_geom_angle_atom_site_label_1
_geom_angle_atom_site_label_2
_geom_angle_atom_site_label_3
_geom_angle
_geom_angle_site_symmetry_1
_geom_angle_site_symmetry_3
N2 Ni1 N2 180.0 . 3_656
N2 Ni1 N3 89.66(8) . .
N2 Ni1 N3 90.34(8) 3_656 .
N2 Ni1 N3 89.66(8) 3_656 3_656
N2 Ni1 N3 90.34(8) . 3_656
N3 Ni1 N3 180.0 3_656 .
C3 O1 C1 116.86(14) . .
C2 O2 C4 116.33(15) . .
Ni1 N2 H2 124.9(18) . .
C3 N2 Ni1 127.56(14) . .
C3 N2 H2 107.3(18) . .
Ni1 N3 H3 124.7(19) . .
C2 N3 Ni1 127.48(14) . .
C2 N3 H3 107.8(19) . .
O1 C1 H1A 109.5 . .
O1 C1 H1B 109.5 . .
O1 C1 H1C 109.5 . .
H1A C1 H1B 109.5 . .
H1A C1 H1C 109.5 . .
H1B C1 H1C 109.5 . .
C2 N1 C3 118.02(17) . .
N2 C3 O1 115.47(16) . .
N2 C3 N1 128.51(18) . .
N1 C3 O1 116.01(16) . .
O2 C4 H4A 109.5 . .
O2 C4 H4B 109.5 . .
O2 C4 H4C 109.5 . .
H4A C4 H4B 109.5 . .
H4A C4 H4C 109.5 . .
H4B C4 H4C 109.5 . .
N3 C2 O2 115.74(16) . .
N3 C2 N1 128.52(17) . .
N1 C2 O2 115.73(16) . .

loop_
_geom_bond_atom_site_label_1
_geom_bond_atom_site_label_2
_geom_bond_distance
_geom_bond_site_symmetry_2
Ni1 N2 1.8653(16) 3_656
Ni1 N2 1.8652(16) .
Ni1 N3 1.8659(16) .
Ni1 N3 1.8659(16) 3_656
O1 C1 1.443(2) .
O1 C3 1.359(2) .
O2 C4 1.442(2) .
O2 C2 1.367(2) .
N2 C3 1.302(2) .
N2 H2 0.77(2) .
N3 C2 1.306(2) .
N3 H3 0.79(3) .
C1 H1A 0.9600 .
C1 H1B 0.9600 .
C1 H1C 0.9600 .
N1 C3 1.337(2) .
N1 C2 1.330(2) .
C4 H4A 0.9600 .
C4 H4B 0.9600 .
C4 H4C 0.9600 .

loop_
_geom_torsion_atom_site_label_1
_geom_torsion_atom_site_label_2
_geom_torsion_atom_site_label_3
_geom_torsion_atom_site_label_4
_geom_torsion
_geom_torsion_site_symmetry_1
Ni1 N2 C3 O1 -174.08(12) .
Ni1 N2 C3 N1 5.1(3) .
Ni1 N3 C2 O2 -175.94(13) .
Ni1 N3 C2 N1 5.4(3) .
N2 Ni1 N2 C3 -127(7) 3_656
N2 Ni1 N3 C2 -2.44(17) .
N2 Ni1 N3 C2 177.56(17) 3_656
N3 Ni1 N2 C3 -2.28(17) .
N3 Ni1 N2 C3 177.72(17) 3_656
N3 Ni1 N3 C2 94(8) 3_656
C1 O1 C3 N2 176.05(17) .
C1 O1 C3 N1 -3.2(2) .
C3 N1 C2 O2 178.40(16) .
C3 N1 C2 N3 -3.0(3) .
C4 O2 C2 N3 179.74(17) .
C4 O2 C2 N1 -1.5(2) .
C2 N1 C3 O1 176.65(16) .
C2 N1 C3 N2 -2.5(3) .
